data_7050135
loop_
_publ_author_name
'Horikoshi, Ryo'
'Nambu, Chisato'
'Mochida, Tomoyuki'

_publ_section_title
;
 Supramolecular assembly of ferrocenes via hydrogen bonds: dimensional
 variation in ferrocenylpyrimidine complexes with carboxylic acids and
 aromatic alcohols
;
_journal_issue 1
_journal_name_full 'New Journal of Chemistry'
_journal_page_first 26
_journal_paper_doi 10.1039/b306699a
_journal_volume 28
_journal_year 2004
_chemical_formula_sum 'C34 H30 Fe2 N4 O2'
_chemical_formula_weight 638.33
_space_group_IT_number 14
_symmetry_cell_setting monoclinic
_symmetry_Int_Tables_number 14
_symmetry_space_group_name_Hall '-P 2yn'
_symmetry_space_group_name_H-M 'P 1 21/n 1'
_cell_angle_alpha 90
_cell_angle_beta 94.59(2)
_cell_angle_gamma 90
_cell_formula_units_Z 2
_cell_length_a 10.766(3)
_cell_length_b 7.576(3)
_cell_length_c 17.452(4)
_cell_measurement_reflns_used 25
_cell_measurement_temperature 296.2
_cell_measurement_theta_max 14.9
_cell_measurement_theta_min 13.8
_cell_volume 1418.9(8)
_computing_cell_refinement 'MSC/AFC Diffractometer Control'
_computing_data_collection 'MSC/AFC Diffractometer Control'
_computing_data_reduction 'teXsan Ver. 1.11'
_computing_publication_material 'teXsan Ver. 1.11'
_computing_structure_refinement 'teXsan Ver. 1.10'
_computing_structure_solution SHELXS97
_diffrn_measured_fraction_theta_full 0.9981
_diffrn_measured_fraction_theta_max 0.9981
_diffrn_measurement_device_type 'Rigaku AFC5S'
_diffrn_measurement_method \w-2\q
_diffrn_radiation_type 'Mo K\a'
_diffrn_radiation_wavelength 0.7107
_diffrn_reflns_av_R_equivalents 0.066
_diffrn_reflns_limit_h_max 13
_diffrn_reflns_limit_h_min 0
_diffrn_reflns_limit_k_max 9
_diffrn_reflns_limit_k_min 0
_diffrn_reflns_limit_l_max 22
_diffrn_reflns_limit_l_min -22
_diffrn_reflns_number 3679
_diffrn_reflns_theta_full 27.50
_diffrn_reflns_theta_max 27.50
_diffrn_standards_decay_% 1.13
_diffrn_standards_interval_count 300
_diffrn_standards_number 3
_exptl_absorpt_coefficient_mu 1.061
_exptl_absorpt_correction_T_max 0.999
_exptl_absorpt_correction_T_min 0.772
_exptl_absorpt_correction_type psi-scan
_exptl_absorpt_process_details '(North, Phillips & Mathews, 1968)'
_exptl_crystal_colour orange
_exptl_crystal_density_diffrn 1.494
_exptl_crystal_density_method 'not measured'
_exptl_crystal_description prismatic
_exptl_crystal_size_max 0.8
_exptl_crystal_size_mid 0.5
_exptl_crystal_size_min 0.2
_refine_diff_density_max 0.46
_refine_diff_density_min -0.31
_refine_ls_extinction_method none
_refine_ls_goodness_of_fit_ref 1.047
_refine_ls_hydrogen_treatment noref
_refine_ls_number_parameters 199
_refine_ls_number_reflns 2071
_refine_ls_R_factor_gt 0.0492
_refine_ls_shift/su_max 0.0002
_refine_ls_structure_factor_coef Fsqd
_refine_ls_weighting_details 'w = 1/[\s^2^(Fo^2^) + (0.11000(Max(Fo^2^,0) + 2Fc^2^)/3)^2^]'
_refine_ls_weighting_scheme calc
_refine_ls_wR_factor_ref 0.1430
_reflns_number_gt 2071
_reflns_number_total 3249
_reflns_threshold_expression F^2^>2.0\s(F^2^)
_cod_data_source_file b306699a.txt
_cod_data_source_block compound_3
_cod_depositor_comments
;
The following automatic conversions were performed:
data name '_geom_hbond_site_distance_dh' replaced with
'_geom_hbond_distance_DH' as specified in the replacement file
'/home/antanas/src/cod-tools/trunk/data/replacement-values/replacement_tags.lst'.

data
name '_geom_hbond_site_distance_ha' replaced with
'_geom_hbond_distance_HA' as specified in the replacement file
'/home/antanas/src/cod-tools/trunk/data/replacement-values/replacement_tags.lst'.

data
name '_geom_hbond_site_distance_da' replaced with
'_geom_hbond_distance_DA' as specified in the replacement file
'/home/antanas/src/cod-tools/trunk/data/replacement-values/replacement_tags.lst'.

Automatic conversion script
Id: cif_correct_tags 5005 2017-03-03 11:38:54Z antanas 
;
_cod_original_cell_volume 1418.9(6)
_cod_original_formula_sum 'C34 H30 Fe2 N4 O2 '
_cod_database_code 7050135

loop_
_symmetry_equiv_pos_as_xyz
x,y,z
1/2-x,1/2+y,1/2-z
-x,-y,-z
1/2+x,1/2-y,1/2+z

loop_
_atom_site_label
_atom_site_type_symbol
_atom_site_fract_x
_atom_site_fract_y
_atom_site_fract_z
_atom_site_U_iso_or_equiv
_atom_site_adp_type
_atom_site_occupancy
_atom_site_calc_flag
_atom_site_refinement_flags
_atom_site_disorder_assembly
_atom_site_disorder_group
Fe Fe 0.50822(5) 0.34450(8) 0.23889(4) 0.0384(2) Uani 1.00 d . . .
O(1) O 0.4429(7) 0.3388(9) 0.5262(5) 0.072(2) Uani 0.50 d P . .
O(2) O 0.2797(7) 0.1337(9) 0.4708(5) 0.072(3) Uani 0.50 d P . .
N(1) N 0.2880(4) -0.0016(6) 0.0108(2) 0.056(1) Uani 1.00 d . . .
N(2) N 0.3841(5) 0.2470(7) -0.0414(3) 0.067(2) Uani 1.00 d . . .
C(1) C 0.3031(6) 0.1168(8) -0.0432(3) 0.068(2) Uani 1.00 d . . .
C(2) C 0.4570(5) 0.2587(7) 0.0229(3) 0.062(2) Uani 1.00 d . . .
C(3) C 0.4516(4) 0.1457(5) 0.0856(3) 0.042(1) Uani 1.00 d . . .
C(4) C 0.3622(4) 0.0147(6) 0.0744(3) 0.046(1) Uani 1.00 d . . .
C(5) C 0.5332(4) 0.1617(6) 0.1569(3) 0.045(1) Uani 1.00 d . . .
C(6) C 0.6409(4) 0.2714(8) 0.1693(3) 0.058(1) Uani 1.00 d . . .
C(7) C 0.6879(5) 0.2570(8) 0.2465(4) 0.064(2) Uani 1.00 d . . .
C(8) C 0.6110(6) 0.1368(7) 0.2841(3) 0.065(2) Uani 1.00 d . . .
C(9) C 0.5147(5) 0.0773(6) 0.2282(3) 0.055(1) Uani 1.00 d . . .
C(10) C 0.3610(6) 0.4920(9) 0.1998(4) 0.080(2) Uani 1.00 d . . .
C(11) C 0.4636(7) 0.6013(7) 0.2143(4) 0.073(2) Uani 1.00 d . . .
C(12) C 0.5035(5) 0.5877(7) 0.2920(3) 0.061(2) Uani 1.00 d . . .
C(13) C 0.4279(6) 0.4683(7) 0.3265(3) 0.064(2) Uani 1.00 d . . .
C(14) C 0.3370(5) 0.4073(9) 0.2691(5) 0.083(2) Uani 1.00 d . . .
C(15) C 0.5880(7) 0.1040(8) 0.5359(4) 0.080(2) Uani 1.00 d . . .
C(16) C 0.4723(6) 0.1753(7) 0.5160(4) 0.069(2) Uani 1.00 d . . .
C(17) C 0.3829(6) 0.0704(8) 0.4819(4) 0.073(2) Uani 1.00 d . . .
H(1) H 0.2491 0.1067 -0.0888 0.0811 Uiso 1.00 calc . . .
H(2) H 0.5173 0.3505 0.0267 0.0740 Uiso 1.00 calc . . .
H(3) H 0.3539 -0.0679 0.1146 0.0550 Uiso 1.00 calc . . .
H(4) H 0.6744 0.3442 0.1316 0.0699 Uiso 1.00 calc . . .
H(5) H 0.7580 0.3183 0.2699 0.0773 Uiso 1.00 calc . . .
H(6) H 0.6207 0.1036 0.3367 0.0779 Uiso 1.00 calc . . .
H(7) H 0.4496 -0.0027 0.2374 0.0656 Uiso 1.00 calc . . .
H(8) H 0.3142 0.4781 0.1517 0.0966 Uiso 1.00 calc . . .
H(9) H 0.5000 0.6733 0.1776 0.0880 Uiso 1.00 calc . . .
H(10) H 0.5733 0.6471 0.3168 0.0737 Uiso 1.00 calc . . .
H(11) H 0.4350 0.4343 0.3791 0.0766 Uiso 1.00 calc . . .
H(12) H 0.2709 0.3273 0.2763 0.0995 Uiso 1.00 calc . . .
H(13) H 0.6583 0.1788 0.5459 0.0956 Uiso 1.00 calc . . .
H(14) H 0.3610 0.3789 0.5110 0.0860 Uiso 0.50 calc P . .
H(15) H 0.2623 0.2600 0.4645 0.0760 Uiso 0.50 calc P . .

loop_
_atom_site_aniso_label
_atom_site_aniso_U_11
_atom_site_aniso_U_22
_atom_site_aniso_U_33
_atom_site_aniso_U_12
_atom_site_aniso_U_13
_atom_site_aniso_U_23
Fe 0.0384(3) 0.0330(3) 0.0445(4) 0.0011(3) 0.0073(2) -0.0038(3)
O(1) 0.061(4) 0.063(5) 0.085(5) 0.013(4) -0.029(4) -0.031(4)
O(2) 0.060(4) 0.046(4) 0.105(6) 0.012(4) -0.023(4) -0.005(4)
N(1) 0.055(2) 0.058(2) 0.054(3) 0.000(2) 0.001(2) -0.001(2)
N(2) 0.081(3) 0.066(3) 0.055(3) -0.001(3) 0.009(2) 0.015(2)
C(1) 0.070(3) 0.084(4) 0.048(3) 0.007(3) 0.003(3) -0.003(3)
C(2) 0.070(3) 0.047(3) 0.071(4) -0.008(3) 0.020(3) 0.003(3)
C(3) 0.046(2) 0.036(2) 0.047(2) 0.003(2) 0.013(2) -0.003(2)
C(4) 0.051(3) 0.044(2) 0.043(3) -0.002(2) 0.009(2) -0.003(2)
C(5) 0.042(2) 0.037(2) 0.056(3) 0.001(2) 0.007(2) -0.008(2)
C(6) 0.044(2) 0.065(3) 0.069(3) -0.006(2) 0.023(2) -0.017(3)
C(7) 0.039(2) 0.069(4) 0.085(4) 0.009(3) 0.001(3) -0.020(3)
C(8) 0.071(3) 0.055(3) 0.065(3) 0.017(3) -0.019(3) -0.004(3)
C(9) 0.065(3) 0.031(2) 0.066(3) 0.005(2) -0.004(2) 0.003(2)
C(10) 0.077(4) 0.072(4) 0.088(5) 0.040(4) -0.022(4) -0.030(4)
C(11) 0.109(5) 0.044(3) 0.068(4) 0.019(3) 0.012(4) 0.002(3)
C(12) 0.072(3) 0.045(3) 0.069(3) 0.004(3) 0.019(3) -0.015(2)
C(13) 0.076(4) 0.057(3) 0.062(3) 0.003(3) 0.029(3) -0.013(3)
C(14) 0.048(3) 0.060(4) 0.146(7) 0.000(3) 0.039(4) -0.031(4)
C(15) 0.089(5) 0.053(3) 0.097(5) -0.006(3) 0.007(4) -0.002(3)
C(16) 0.082(4) 0.046(3) 0.080(4) 0.011(3) 0.014(3) 0.004(3)
C(17) 0.076(4) 0.052(3) 0.093(4) 0.007(3) 0.014(3) 0.009(3)

loop_
_atom_type_symbol
_atom_type_description
_atom_type_scat_dispersion_real
_atom_type_scat_dispersion_imag
_atom_type_scat_source
C C 0.003 0.002
;International Tables for Crystallography
(1992, Vol. C, Tables 4.2.6.8 and 6.1.1.1)
;
H H 0.000 0.000
;International Tables for Crystallography
(1992, Vol. C, Table 6.1.1.2)
;
N N 0.006 0.003
;International Tables for Crystallography
(1992, Vol. C, Tables 4.2.6.8 and 6.1.1.1)
;
O O 0.011 0.006
;International Tables for Crystallography
(1992, Vol. C, Tables 4.2.6.8 and 6.1.1.1)
;
Fe Fe 0.346 0.844
;International Tables for Crystallography
(1992, Vol. C, Tables 4.2.6.8 and 6.1.1.1)
;

loop_
_geom_angle_atom_site_label_1
_geom_angle_atom_site_label_2
_geom_angle_atom_site_label_3
_geom_angle
_geom_angle_site_symmetry_1
_geom_angle_site_symmetry_2
_geom_angle_site_symmetry_3
_geom_angle_publ_flag
C(5) Fe C(6) 41.3(2) . . 0_555 yes
C(5) Fe C(7) 69.2(2) . . 0_555 yes
C(5) Fe C(8) 69.4(2) . . 0_555 yes
C(5) Fe C(9) 41.2(2) . . 0_555 yes
C(5) Fe C(10) 106.6(2) . . 0_555 yes
C(5) Fe C(11) 123.1(2) . . 0_555 yes
C(5) Fe C(12) 159.5(2) . . 0_555 yes
C(5) Fe C(13) 158.5(2) . . 0_555 yes
C(5) Fe C(14) 121.5(2) . . 0_555 yes
C(6) Fe C(7) 40.5(2) . . 0_555 yes
C(6) Fe C(8) 68.6(2) . . 0_555 yes
C(6) Fe C(9) 69.0(2) . . 0_555 yes
C(6) Fe C(10) 121.5(3) . . 0_555 yes
C(6) Fe C(11) 107.5(2) . . 0_555 yes
C(6) Fe C(12) 123.8(2) . . 0_555 yes
C(6) Fe C(13) 159.3(2) . . 0_555 yes
C(6) Fe C(14) 157.8(3) . . 0_555 yes
C(7) Fe C(8) 40.8(2) . . 0_555 yes
C(7) Fe C(9) 69.1(2) . . 0_555 yes
C(7) Fe C(10) 156.9(3) . . 0_555 yes
C(7) Fe C(11) 122.0(3) . . 0_555 yes
C(7) Fe C(12) 108.5(2) . . 0_555 yes
C(7) Fe C(13) 123.8(3) . . 0_555 yes
C(7) Fe C(14) 160.6(3) . . 0_555 yes
C(8) Fe C(9) 41.2(2) . . 0_555 yes
C(8) Fe C(10) 160.9(3) . . 0_555 yes
C(8) Fe C(11) 157.7(3) . . 0_555 yes
C(8) Fe C(12) 123.1(2) . . 0_555 yes
C(8) Fe C(13) 108.3(2) . . 0_555 yes
C(8) Fe C(14) 124.0(3) . . 0_555 yes
C(9) Fe C(10) 123.6(2) . . 0_555 yes
C(9) Fe C(11) 159.8(3) . . 0_555 yes
C(9) Fe C(12) 158.6(2) . . 0_555 yes
C(9) Fe C(13) 123.0(2) . . 0_555 yes
C(9) Fe C(14) 107.3(2) . . 0_555 yes
C(10) Fe C(11) 40.0(3) . . 0_555 yes
C(10) Fe C(12) 67.0(2) . . 0_555 yes
C(10) Fe C(13) 68.3(3) . . 0_555 yes
C(10) Fe C(14) 41.0(3) . . 0_555 yes
C(11) Fe C(12) 39.7(3) . . 0_555 yes
C(11) Fe C(13) 67.2(2) . . 0_555 yes
C(11) Fe C(14) 68.0(3) . . 0_555 yes
C(12) Fe C(13) 39.4(2) . . 0_555 yes
C(12) Fe C(14) 67.4(2) . . 0_555 yes
C(13) Fe C(14) 41.0(3) . . 0_555 yes
C(1) N(1) C(4) 115.9(5) . . 0_555 yes
C(1) N(2) C(2) 114.8(5) . . 0_555 yes
N(1) C(1) N(2) 127.6(5) . . 0_555 yes
N(2) C(2) C(3) 124.5(5) . . 0_555 yes
C(2) C(3) C(4) 113.7(4) . . 0_555 yes
C(2) C(3) C(5) 123.6(4) . . 0_555 yes
C(4) C(3) C(5) 122.7(4) . . 0_555 yes
N(1) C(4) C(3) 123.5(4) . . 0_555 yes
Fe C(5) C(3) 123.4(3) . . 0_555 yes
Fe C(5) C(6) 69.3(3) . . 0_555 yes
Fe C(5) C(9) 69.8(3) . . 0_555 yes
C(3) C(5) C(6) 126.8(4) . . 0_555 yes
C(3) C(5) C(9) 125.9(4) . . 0_555 yes
C(6) C(5) C(9) 107.2(4) . . 0_555 yes
Fe C(6) C(5) 69.3(2) . . 0_555 yes
Fe C(6) C(7) 70.3(3) . . 0_555 yes
C(5) C(6) C(7) 109.0(5) . . 0_555 yes
Fe C(7) C(6) 69.2(3) . . 0_555 yes
Fe C(7) C(8) 69.8(3) . . 0_555 yes
C(6) C(7) C(8) 108.2(5) . . 0_555 yes
Fe C(8) C(7) 69.4(3) . . 0_555 yes
Fe C(8) C(9) 69.0(3) . . 0_555 yes
C(7) C(8) C(9) 107.7(5) . . 0_555 yes
Fe C(9) C(5) 69.0(3) . . 0_555 yes
Fe C(9) C(8) 69.8(3) . . 0_555 yes
C(5) C(9) C(8) 107.9(5) . . 0_555 yes
Fe C(10) C(11) 71.1(3) . . 0_555 yes
Fe C(10) C(14) 69.5(3) . . 0_555 yes
C(11) C(10) C(14) 108.2(5) . . 0_555 yes
Fe C(11) C(10) 68.9(3) . . 0_555 yes
Fe C(11) C(12) 71.1(3) . . 0_555 yes
C(10) C(11) C(12) 108.2(6) . . 0_555 yes
Fe C(12) C(11) 69.3(3) . . 0_555 yes
Fe C(12) C(13) 69.5(3) . . 0_555 yes
C(11) C(12) C(13) 108.9(6) . . 0_555 yes
Fe C(13) C(12) 71.1(3) . . 0_555 yes
Fe C(13) C(14) 68.4(3) . . 0_555 yes
C(12) C(13) C(14) 107.5(6) . . 0_555 yes
Fe C(14) C(10) 69.5(3) . . 0_555 yes
Fe C(14) C(13) 70.6(3) . . 0_555 yes
C(10) C(14) C(13) 107.0(5) . . 0_555 yes
C(16) C(15) C(17) 121.9(6) . 3_656 0_555 yes
O(1) C(16) C(15) 124.6(7) . . 0_555 yes
O(1) C(16) C(17) 116.8(6) . . 0_555 yes
C(15) C(16) C(17) 118.6(5) . . 0_555 yes
O(2) C(17) C(15) 123.9(7) . 3_656 0_555 yes
O(2) C(17) C(16) 116.7(7) . . 0_555 yes
C(15) C(17) C(16) 119.4(6) 3_656 . 0_555 yes

loop_
_geom_bond_atom_site_label_1
_geom_bond_atom_site_label_2
_geom_bond_distance
_geom_bond_site_symmetry_1
_geom_bond_site_symmetry_2
_geom_bond_publ_flag
Fe C(5) 2.025(4) . . yes
Fe C(6) 2.025(4) . . yes
Fe C(7) 2.039(5) . . yes
Fe C(8) 2.045(5) . . yes
Fe C(9) 2.035(5) . . yes
Fe C(10) 2.013(5) . . yes
Fe C(11) 2.042(6) . . yes
Fe C(12) 2.065(5) . . yes
Fe C(13) 2.044(5) . . yes
Fe C(14) 2.014(5) . . yes
O(1) C(16) 1.294(8) . . yes
O(2) C(17) 1.212(9) . . yes
N(1) C(1) 1.322(7) . . yes
N(1) C(4) 1.320(6) . . yes
N(2) C(1) 1.315(8) . . yes
N(2) C(2) 1.320(7) . . yes
C(2) C(3) 1.394(7) . . yes
C(3) C(4) 1.385(6) . . yes
C(3) C(5) 1.469(6) . . yes
C(5) C(6) 1.429(6) . . yes
C(5) C(9) 1.428(7) . . yes
C(6) C(7) 1.406(7) . . yes
C(7) C(8) 1.425(8) . . yes
C(8) C(9) 1.437(7) . . yes
C(10) C(11) 1.387(10) . . yes
C(10) C(14) 1.411(10) . . yes
C(11) C(12) 1.393(9) . . yes
C(12) C(13) 1.387(8) . . yes
C(13) C(14) 1.421(9) . . yes
C(15) C(16) 1.377(9) . . yes
C(15) C(17) 1.398(8) . 3_656 yes
C(16) C(17) 1.349(9) . . yes

loop_
_geom_contact_atom_site_label_1
_geom_contact_atom_site_label_2
_geom_contact_distance
_geom_contact_site_symmetry_1
_geom_contact_site_symmetry_2
_geom_contact_publ_flag
O(1) N(1) 2.793(8) . 2_555 ?
O(1) O(1) 2.92(2) . 3_666 ?
O(1) C(13) 3.180(9) . 3_666 ?
O(1) C(12) 3.228(10) . 3_666 ?
O(1) C(1) 3.415(10) . 2_555 ?
O(2) N(1) 2.882(8) . 2_555 ?
O(2) C(4) 3.331(8) . 2_555 ?
O(2) C(10) 3.40(1) . 2_545 ?
N(1) C(2) 3.455(7) . 3_655 ?
N(1) C(3) 3.555(6) . 3_655 ?
N(2) C(4) 3.461(7) . 3_655 ?
N(2) C(3) 3.577(7) . 3_655 ?
C(1) C(3) 3.434(7) . 3_655 ?
C(1) C(5) 3.472(7) . 3_655 ?
C(1) C(15) 3.501(9) . 4_454 ?
C(2) C(4) 3.390(7) . 3_655 ?

loop_
_geom_hbond_atom_site_label_D
_geom_hbond_atom_site_label_H
_geom_hbond_atom_site_label_A
_geom_hbond_site_symmetry_D
_geom_hbond_site_symmetry_H
_geom_hbond_site_symmetry_A
_geom_hbond_distance_DH
_geom_hbond_distance_HA
_geom_hbond_distance_DA
_geom_hbond_angle_DHA
_geom_hbond_publ_flag
O(1) H(14) O(2) . . . 0.950 2.147 2.48(1) 99.161 no
O(1) H(14) N(1) . . 2_555 0.950 1.854 2.793(8) 168.952 no

loop_
_geom_torsion_atom_site_label_1
_geom_torsion_atom_site_label_2
_geom_torsion_atom_site_label_3
_geom_torsion_atom_site_label_4
_geom_torsion
_geom_torsion_site_symmetry_1
_geom_torsion_site_symmetry_2
_geom_torsion_site_symmetry_3
_geom_torsion_site_symmetry_4
_geom_torsion_publ_flag
Fe C(5) C(3) C(2) 77.1(5) 0_555 19_1 5_555 55_5 yes
Fe C(5) C(3) C(4) -103.3(5) 0_555 19_1 5_555 55_5 yes
Fe C(5) C(6) C(7) 59.3(4) 0_555 19_1 5_555 55_5 yes
Fe C(5) C(9) C(8) -59.1(3) 0_555 19_1 5_555 55_5 yes
Fe C(6) C(5) C(3) 117.0(4) 0_555 19_1 5_555 55_5 yes
Fe C(6) C(5) C(9) -59.7(3) 0_555 19_1 5_555 55_5 yes
Fe C(6) C(7) C(8) 59.1(4) 0_555 19_1 5_555 55_5 yes
Fe C(7) C(6) C(5) -58.7(3) 0_555 19_1 5_555 55_5 yes
Fe C(7) C(8) C(9) 58.5(4) 0_555 19_1 5_555 55_5 yes
Fe C(8) C(7) C(6) -58.7(4) 0_555 19_1 5_555 55_5 yes
Fe C(8) C(9) C(5) 58.7(3) 0_555 19_1 5_555 55_5 yes
Fe C(9) C(5) C(3) -117.3(4) 0_555 19_1 5_555 55_5 yes
Fe C(9) C(5) C(6) 59.5(3) 0_555 19_1 5_555 55_5 yes
Fe C(9) C(8) C(7) -58.8(4) 0_555 19_1 5_555 55_5 yes
Fe C(10) C(11) C(12) -60.5(4) 0_555 19_1 5_555 55_5 yes
Fe C(10) C(14) C(13) 61.0(4) 0_555 19_1 5_555 55_5 yes
Fe C(11) C(10) C(14) 59.9(4) 0_555 19_1 5_555 55_5 yes
Fe C(11) C(12) C(13) -58.2(4) 0_555 19_1 5_555 55_5 yes
Fe C(12) C(11) C(10) 59.1(4) 0_555 19_1 5_555 55_5 yes
Fe C(12) C(13) C(14) -58.9(4) 0_555 19_1 5_555 55_5 yes
Fe C(13) C(12) C(11) 58.1(4) 0_555 19_1 5_555 55_5 yes
Fe C(13) C(14) C(10) -60.2(4) 0_555 19_1 5_555 55_5 yes
Fe C(14) C(10) C(11) -60.8(4) 0_555 19_1 5_555 55_5 yes
Fe C(14) C(13) C(12) 60.6(4) 0_555 19_1 5_555 55_5 yes
O(1) C(16) C(15) C(17) -175.0(8) 0_555 19_1 5_555 55_5 yes
O(1) C(16) C(17) O(2) -7(1) 0_555 19_1 5_555 55_5 yes
O(1) C(16) C(17) C(15) 175.2(7) 0_555 19_1 5_555 55_5 yes
O(2) C(17) C(15) C(16) -173.9(8) 0_555 19_1 5_555 55_5 yes
O(2) C(17) C(16) C(15) 174.2(8) 0_555 19_1 5_555 55_5 yes
N(1) C(1) N(2) C(2) -0.6(9) 0_555 19_1 5_555 55_5 yes
N(1) C(4) C(3) C(2) -0.6(7) 0_555 19_1 5_555 55_5 yes
N(1) C(4) C(3) C(5) 179.9(4) 0_555 19_1 5_555 55_5 yes
N(2) C(1) N(1) C(4) 0.9(9) 0_555 19_1 5_555 55_5 yes
N(2) C(2) C(3) C(4) 0.9(8) 0_555 19_1 5_555 55_5 yes
N(2) C(2) C(3) C(5) -179.6(5) 0_555 19_1 5_555 55_5 yes
C(1) N(1) C(4) C(3) -0.2(7) 0_555 19_1 5_555 55_5 yes
C(1) N(2) C(2) C(3) -0.3(8) 0_555 19_1 5_555 55_5 yes
C(2) C(3) C(5) C(6) -10.9(7) 0_555 19_1 5_555 55_5 yes
C(2) C(3) C(5) C(9) 165.2(5) 0_555 19_1 5_555 55_5 yes
C(3) C(5) Fe C(6) -121.2(5) 0_555 19_1 5_555 55_5 yes
C(3) C(5) Fe C(7) -158.0(4) 0_555 19_1 5_555 55_5 yes
C(3) C(5) Fe C(8) 158.1(4) 0_555 19_1 5_555 55_5 yes
C(3) C(5) Fe C(9) 120.3(5) 0_555 19_1 5_555 55_5 yes
C(3) C(5) Fe C(10) -2.1(5) 0_555 19_1 5_555 55_5 yes
C(3) C(5) Fe C(11) -42.6(5) 0_555 19_1 5_555 55_5 yes
C(3) C(5) Fe C(12) -70.6(7) 0_555 19_1 5_555 55_5 yes
C(3) C(5) Fe C(13) 70.6(7) 0_555 19_1 5_555 55_5 yes
C(3) C(5) Fe C(14) 40.1(5) 0_555 19_1 5_555 55_5 yes
C(3) C(5) C(6) C(7) 176.2(4) 0_555 19_1 5_555 55_5 yes
C(3) C(5) C(9) C(8) -176.4(4) 0_555 19_1 5_555 55_5 yes
C(4) C(3) C(5) C(6) 168.6(4) 0_555 19_1 5_555 55_5 yes
C(4) C(3) C(5) C(9) -15.3(7) 0_555 19_1 5_555 55_5 yes
C(5) Fe C(6) C(7) -120.3(5) 0_555 19_1 5_555 55_5 yes
C(5) Fe C(7) C(6) 37.6(3) 0_555 19_1 5_555 55_5 yes
C(5) Fe C(7) C(8) -82.1(3) 0_555 19_1 5_555 55_5 yes
C(5) Fe C(8) C(7) 81.7(3) 0_555 19_1 5_555 55_5 yes
C(5) Fe C(8) C(9) -37.8(3) 0_555 19_1 5_555 55_5 yes
C(5) Fe C(9) C(8) 119.5(5) 0_555 19_1 5_555 55_5 yes
C(5) Fe C(10) C(11) -122.0(4) 0_555 19_1 5_555 55_5 yes
C(5) Fe C(10) C(14) 119.2(4) 0_555 19_1 5_555 55_5 yes
C(5) Fe C(11) C(10) 75.8(5) 0_555 19_1 5_555 55_5 yes
C(5) Fe C(11) C(12) -165.1(3) 0_555 19_1 5_555 55_5 yes
C(5) Fe C(12) C(11) 38.0(8) 0_555 19_1 5_555 55_5 yes
C(5) Fe C(12) C(13) 158.8(5) 0_555 19_1 5_555 55_5 yes
C(5) Fe C(13) C(12) -159.8(5) 0_555 19_1 5_555 55_5 yes
C(5) Fe C(13) C(14) -41.2(8) 0_555 19_1 5_555 55_5 yes
C(5) Fe C(14) C(10) -78.8(4) 0_555 19_1 5_555 55_5 yes
C(5) Fe C(14) C(13) 163.6(3) 0_555 19_1 5_555 55_5 yes
C(5) C(6) Fe C(7) 120.3(5) 0_555 19_1 5_555 55_5 yes
C(5) C(6) Fe C(8) 82.7(3) 0_555 19_1 5_555 55_5 yes
C(5) C(6) Fe C(9) 38.3(3) 0_555 19_1 5_555 55_5 yes
C(5) C(6) Fe C(10) -79.1(4) 0_555 19_1 5_555 55_5 yes
C(5) C(6) Fe C(11) -120.5(3) 0_555 19_1 5_555 55_5 yes
C(5) C(6) Fe C(12) -161.0(3) 0_555 19_1 5_555 55_5 yes
C(5) C(6) Fe C(13) 167.8(6) 0_555 19_1 5_555 55_5 yes
C(5) C(6) Fe C(14) -46.2(8) 0_555 19_1 5_555 55_5 yes
C(5) C(6) C(7) C(8) 0.4(6) 0_555 19_1 5_555 55_5 yes
C(5) C(9) Fe C(6) -38.4(3) 0_555 19_1 5_555 55_5 yes
C(5) C(9) Fe C(7) -81.9(3) 0_555 19_1 5_555 55_5 yes
C(5) C(9) Fe C(8) -119.5(5) 0_555 19_1 5_555 55_5 yes
C(5) C(9) Fe C(10) 76.2(4) 0_555 19_1 5_555 55_5 yes
C(5) C(9) Fe C(11) 45.2(8) 0_555 19_1 5_555 55_5 yes
C(5) C(9) Fe C(12) -169.5(5) 0_555 19_1 5_555 55_5 yes
C(5) C(9) Fe C(13) 160.5(3) 0_555 19_1 5_555 55_5 yes
C(5) C(9) Fe C(14) 118.3(4) 0_555 19_1 5_555 55_5 yes
C(5) C(9) C(8) C(7) -0.1(6) 0_555 19_1 5_555 55_5 yes
C(6) Fe C(5) C(9) 118.5(4) 0_555 19_1 5_555 55_5 yes
C(6) Fe C(7) C(8) -119.7(5) 0_555 19_1 5_555 55_5 yes
C(6) Fe C(8) C(7) 37.3(3) 0_555 19_1 5_555 55_5 yes
C(6) Fe C(8) C(9) -82.2(4) 0_555 19_1 5_555 55_5 yes
C(6) Fe C(9) C(8) 81.0(4) 0_555 19_1 5_555 55_5 yes
C(6) Fe C(10) C(11) -79.5(4) 0_555 19_1 5_555 55_5 yes
C(6) Fe C(10) C(14) 161.8(3) 0_555 19_1 5_555 55_5 yes
C(6) Fe C(11) C(10) 118.5(4) 0_555 19_1 5_555 55_5 yes
C(6) Fe C(11) C(12) -122.4(4) 0_555 19_1 5_555 55_5 yes
C(6) Fe C(12) C(11) 75.9(5) 0_555 19_1 5_555 55_5 yes
C(6) Fe C(12) C(13) -163.3(4) 0_555 19_1 5_555 55_5 yes
C(6) Fe C(13) C(12) 42.6(8) 0_555 19_1 5_555 55_5 yes
C(6) Fe C(13) C(14) 161.1(6) 0_555 19_1 5_555 55_5 yes
C(6) Fe C(14) C(10) -44.8(8) 0_555 19_1 5_555 55_5 yes
C(6) Fe C(14) C(13) -162.4(5) 0_555 19_1 5_555 55_5 yes
C(6) C(5) Fe C(7) -36.8(3) 0_555 19_1 5_555 55_5 yes
C(6) C(5) Fe C(8) -80.6(3) 0_555 19_1 5_555 55_5 yes
C(6) C(5) Fe C(9) -118.5(4) 0_555 19_1 5_555 55_5 yes
C(6) C(5) Fe C(10) 119.1(4) 0_555 19_1 5_555 55_5 yes
C(6) C(5) Fe C(11) 78.6(4) 0_555 19_1 5_555 55_5 yes
C(6) C(5) Fe C(12) 50.6(7) 0_555 19_1 5_555 55_5 yes
C(6) C(5) Fe C(13) -168.2(6) 0_555 19_1 5_555 55_5 yes
C(6) C(5) Fe C(14) 161.3(4) 0_555 19_1 5_555 55_5 yes
C(6) C(5) C(9) C(8) 0.3(5) 0_555 19_1 5_555 55_5 yes
C(6) C(7) Fe C(8) 119.7(5) 0_555 19_1 5_555 55_5 yes
C(6) C(7) Fe C(9) 81.8(4) 0_555 19_1 5_555 55_5 yes
C(6) C(7) Fe C(10) -46.0(7) 0_555 19_1 5_555 55_5 yes
C(6) C(7) Fe C(11) -79.2(4) 0_555 19_1 5_555 55_5 yes
C(6) C(7) Fe C(12) -120.8(4) 0_555 19_1 5_555 55_5 yes
C(6) C(7) Fe C(13) -161.7(3) 0_555 19_1 5_555 55_5 yes
C(6) C(7) Fe C(14) 164.6(6) 0_555 19_1 5_555 55_5 yes
C(6) C(7) C(8) C(9) -0.2(6) 0_555 19_1 5_555 55_5 yes
C(7) Fe C(5) C(9) 81.6(3) 0_555 19_1 5_555 55_5 yes
C(7) Fe C(8) C(9) -119.5(5) 0_555 19_1 5_555 55_5 yes
C(7) Fe C(9) C(8) 37.6(4) 0_555 19_1 5_555 55_5 yes
C(7) Fe C(10) C(11) -46.3(7) 0_555 19_1 5_555 55_5 yes
C(7) Fe C(10) C(14) -165.0(5) 0_555 19_1 5_555 55_5 yes
C(7) Fe C(11) C(10) 160.4(4) 0_555 19_1 5_555 55_5 yes
C(7) Fe C(11) C(12) -80.4(4) 0_555 19_1 5_555 55_5 yes
C(7) Fe C(12) C(11) 118.1(4) 0_555 19_1 5_555 55_5 yes
C(7) Fe C(12) C(13) -121.1(4) 0_555 19_1 5_555 55_5 yes
C(7) Fe C(13) C(12) 77.8(4) 0_555 19_1 5_555 55_5 yes
C(7) Fe C(13) C(14) -163.7(4) 0_555 19_1 5_555 55_5 yes
C(7) Fe C(14) C(10) 162.2(6) 0_555 19_1 5_555 55_5 yes
C(7) Fe C(14) C(13) 44.6(8) 0_555 19_1 5_555 55_5 yes
C(7) C(6) Fe C(8) -37.6(3) 0_555 19_1 5_555 55_5 yes
C(7) C(6) Fe C(9) -82.0(4) 0_555 19_1 5_555 55_5 yes
C(7) C(6) Fe C(10) 160.6(4) 0_555 19_1 5_555 55_5 yes
C(7) C(6) Fe C(11) 119.2(4) 0_555 19_1 5_555 55_5 yes
C(7) C(6) Fe C(12) 78.7(4) 0_555 19_1 5_555 55_5 yes
C(7) C(6) Fe C(13) 47.5(8) 0_555 19_1 5_555 55_5 yes
C(7) C(6) Fe C(14) -166.5(6) 0_555 19_1 5_555 55_5 yes
C(7) C(6) C(5) C(9) -0.5(6) 0_555 19_1 5_555 55_5 yes
C(7) C(8) Fe C(9) 119.5(5) 0_555 19_1 5_555 55_5 yes
C(7) C(8) Fe C(10) 162.8(7) 0_555 19_1 5_555 55_5 yes
C(7) C(8) Fe C(11) -46.6(8) 0_555 19_1 5_555 55_5 yes
C(7) C(8) Fe C(12) -80.0(4) 0_555 19_1 5_555 55_5 yes
C(7) C(8) Fe C(13) -121.0(3) 0_555 19_1 5_555 55_5 yes
C(7) C(8) Fe C(14) -163.5(3) 0_555 19_1 5_555 55_5 yes
C(8) Fe C(5) C(9) 37.8(3) 0_555 19_1 5_555 55_5 yes
C(8) Fe C(10) C(11) 163.2(7) 0_555 19_1 5_555 55_5 yes
C(8) Fe C(10) C(14) 44.4(9) 0_555 19_1 5_555 55_5 yes
C(8) Fe C(11) C(10) -165.5(6) 0_555 19_1 5_555 55_5 yes
C(8) Fe C(11) C(12) -46.4(9) 0_555 19_1 5_555 55_5 yes
C(8) Fe C(12) C(11) 160.9(4) 0_555 19_1 5_555 55_5 yes
C(8) Fe C(12) C(13) -78.3(4) 0_555 19_1 5_555 55_5 yes
C(8) Fe C(13) C(12) 120.2(4) 0_555 19_1 5_555 55_5 yes
C(8) Fe C(13) C(14) -121.2(4) 0_555 19_1 5_555 55_5 yes
C(8) Fe C(14) C(10) -163.9(3) 0_555 19_1 5_555 55_5 yes
C(8) Fe C(14) C(13) 78.4(4) 0_555 19_1 5_555 55_5 yes
C(8) C(7) Fe C(9) -37.9(3) 0_555 19_1 5_555 55_5 yes
C(8) C(7) Fe C(10) -165.7(5) 0_555 19_1 5_555 55_5 yes
C(8) C(7) Fe C(11) 161.1(3) 0_555 19_1 5_555 55_5 yes
C(8) C(7) Fe C(12) 119.5(3) 0_555 19_1 5_555 55_5 yes
C(8) C(7) Fe C(13) 78.6(4) 0_555 19_1 5_555 55_5 yes
C(8) C(7) Fe C(14) 44.9(8) 0_555 19_1 5_555 55_5 yes
C(8) C(9) Fe C(10) -164.3(4) 0_555 19_1 5_555 55_5 yes
C(8) C(9) Fe C(11) 164.7(7) 0_555 19_1 5_555 55_5 yes
C(8) C(9) Fe C(12) -50.1(8) 0_555 19_1 5_555 55_5 yes
C(8) C(9) Fe C(13) -80.0(4) 0_555 19_1 5_555 55_5 yes
C(8) C(9) Fe C(14) -122.2(4) 0_555 19_1 5_555 55_5 yes
C(9) Fe C(10) C(11) -163.9(3) 0_555 19_1 5_555 55_5 yes
C(9) Fe C(10) C(14) 77.3(4) 0_555 19_1 5_555 55_5 yes
C(9) Fe C(11) C(10) 41.9(9) 0_555 19_1 5_555 55_5 yes
C(9) Fe C(11) C(12) 161.0(6) 0_555 19_1 5_555 55_5 yes
C(9) Fe C(12) C(11) -162.0(6) 0_555 19_1 5_555 55_5 yes
C(9) Fe C(12) C(13) -41.2(8) 0_555 19_1 5_555 55_5 yes
C(9) Fe C(13) C(12) 163.4(3) 0_555 19_1 5_555 55_5 yes
C(9) Fe C(13) C(14) -78.1(5) 0_555 19_1 5_555 55_5 yes
C(9) Fe C(14) C(10) -121.6(4) 0_555 19_1 5_555 55_5 yes
C(9) Fe C(14) C(13) 120.7(4) 0_555 19_1 5_555 55_5 yes
C(9) C(5) Fe C(10) -122.4(4) 0_555 19_1 5_555 55_5 yes
C(9) C(5) Fe C(11) -163.0(4) 0_555 19_1 5_555 55_5 yes
C(9) C(5) Fe C(12) 169.1(6) 0_555 19_1 5_555 55_5 yes
C(9) C(5) Fe C(13) -49.8(7) 0_555 19_1 5_555 55_5 yes
C(9) C(5) Fe C(14) -80.2(4) 0_555 19_1 5_555 55_5 yes
C(9) C(8) Fe C(10) 43.4(9) 0_555 19_1 5_555 55_5 yes
C(9) C(8) Fe C(11) -166.0(6) 0_555 19_1 5_555 55_5 yes
C(9) C(8) Fe C(12) 160.5(3) 0_555 19_1 5_555 55_5 yes
C(9) C(8) Fe C(13) 119.6(4) 0_555 19_1 5_555 55_5 yes
C(9) C(8) Fe C(14) 77.0(4) 0_555 19_1 5_555 55_5 yes
C(10) Fe C(11) C(12) 119.1(6) 0_555 19_1 5_555 55_5 yes
C(10) Fe C(12) C(11) -37.6(4) 0_555 19_1 5_555 55_5 yes
C(10) Fe C(12) C(13) 83.2(4) 0_555 19_1 5_555 55_5 yes
C(10) Fe C(13) C(12) -79.8(4) 0_555 19_1 5_555 55_5 yes
C(10) Fe C(13) C(14) 38.7(4) 0_555 19_1 5_555 55_5 yes
C(10) Fe C(14) C(13) -117.6(5) 0_555 19_1 5_555 55_5 yes
C(10) C(11) Fe C(12) -119.1(6) 0_555 19_1 5_555 55_5 yes
C(10) C(11) Fe C(13) -82.9(4) 0_555 19_1 5_555 55_5 yes
C(10) C(11) Fe C(14) -38.4(4) 0_555 19_1 5_555 55_5 yes
C(10) C(11) C(12) C(13) 0.9(6) 0_555 19_1 5_555 55_5 yes
C(10) C(14) Fe C(11) 37.4(4) 0_555 19_1 5_555 55_5 yes
C(10) C(14) Fe C(12) 80.4(4) 0_555 19_1 5_555 55_5 yes
C(10) C(14) Fe C(13) 117.6(5) 0_555 19_1 5_555 55_5 yes
C(10) C(14) C(13) C(12) 0.4(6) 0_555 19_1 5_555 55_5 yes
C(11) Fe C(10) C(14) -118.8(5) 0_555 19_1 5_555 55_5 yes
C(11) Fe C(12) C(13) 120.8(6) 0_555 19_1 5_555 55_5 yes
C(11) Fe C(13) C(12) -36.5(4) 0_555 19_1 5_555 55_5 yes
C(11) Fe C(13) C(14) 82.1(4) 0_555 19_1 5_555 55_5 yes
C(11) Fe C(14) C(13) -80.2(4) 0_555 19_1 5_555 55_5 yes
C(11) C(10) Fe C(12) 37.3(4) 0_555 19_1 5_555 55_5 yes
C(11) C(10) Fe C(13) 80.0(4) 0_555 19_1 5_555 55_5 yes
C(11) C(10) Fe C(14) 118.8(5) 0_555 19_1 5_555 55_5 yes
C(11) C(10) C(14) C(13) 0.1(7) 0_555 19_1 5_555 55_5 yes
C(11) C(12) Fe C(13) -120.8(6) 0_555 19_1 5_555 55_5 yes
C(11) C(12) Fe C(14) -82.2(5) 0_555 19_1 5_555 55_5 yes
C(11) C(12) C(13) C(14) -0.8(6) 0_555 19_1 5_555 55_5 yes
C(12) Fe C(10) C(14) -81.5(4) 0_555 19_1 5_555 55_5 yes
C(12) Fe C(13) C(14) 118.6(6) 0_555 19_1 5_555 55_5 yes
C(12) Fe C(14) C(13) -37.2(3) 0_555 19_1 5_555 55_5 yes
C(12) C(11) Fe C(13) 36.3(4) 0_555 19_1 5_555 55_5 yes
C(12) C(11) Fe C(14) 80.8(4) 0_555 19_1 5_555 55_5 yes
C(12) C(11) C(10) C(14) -0.6(7) 0_555 19_1 5_555 55_5 yes
C(12) C(13) Fe C(14) -118.6(6) 0_555 19_1 5_555 55_5 yes
C(13) Fe C(10) C(14) -38.7(4) 0_555 19_1 5_555 55_5 yes
C(13) C(12) Fe C(14) 38.6(4) 0_555 19_1 5_555 55_5 yes
C(13) C(12) Fe C(14) 38.6(4) 0_555 19_1 5_555 55_5 yes
